data_9015688
loop_
_publ_author_name
'Labbe, P. H.'
'Goreaud, M.'
'Raveau, B.'
'Monier, J. C.'

_publ_section_title
;
 Etude comparative des structures Mx W O3 de type bronze hexagonal.
 II. Evolution structurale dans la serie des bronzes Inx W O3
 (x equals a number between 0.12 and 0.33)
;
_journal_issue 7
_journal_name_full 'Acta Crystallographica, Section B'
_journal_page_first 1557
_journal_page_last 1564
_journal_paper_doi 10.1107/S0567740879007123
_journal_volume 35
_journal_year 1979
_chemical_formula_sum 'In0.648 O9 W3'
_space_group_IT_number 193
_symmetry_space_group_name_Hall '-P 6c 2'
_symmetry_space_group_name_H-M 'P 63/m c m'
_cell_angle_alpha 90
_cell_angle_beta 90
_cell_angle_gamma 120
_cell_length_a 7.3883
_cell_length_b 7.3883
_cell_length_c 7.5065
_cell_formula_units_Z 2
_cell_volume 354.860
_database_code_amcsd 0009678
_exptl_crystal_density_diffrn 7.206
_cod_duplicate_entry 1001042
_cod_original_formula_sum 'W3 O9 In.648'
_cod_database_code 9015688
_amcsd_formula_title 'In0.21 O3 W'

loop_
_space_group_symop_operation_xyz
x,y,z
-x,-x+y,z
x,x-y,-z
-x+y,-x,1/2-z
x-y,x,1/2+z
-y,-x,1/2+z
y,x,1/2-z
y,-x+y,-z
-y,x-y,z
x-y,-y,z
-x+y,y,-z
x,y,1/2-z
-x,-y,1/2+z
x,x-y,1/2+z
-x,-x+y,1/2-z
x-y,x,-z
-x+y,-x,z
y,x,z
-y,-x,-z
-y,x-y,1/2-z
y,-x+y,1/2+z
-x+y,y,1/2+z
x-y,-y,1/2-z
-x,-y,-z

loop_
_atom_site_label
_atom_site_fract_x
_atom_site_fract_y
_atom_site_fract_z
_atom_site_occupancy
W1 0.00000 0.47791 0.25000 1.00000
O1 0.21340 0.42300 0.22610 0.50000
O2 0.00000 0.47020 -0.00030 0.50000
In1 0.00000 0.00000 0.07430 0.17700
In2 0.00000 0.05470 0.00000 0.04900

loop_
_cod_related_entry_id
_cod_related_entry_database
_cod_related_entry_code
1 AMCSD 0009678
